data_4086833
loop_
_publ_author_name
'Tomov, Atanas K.'
'Nobbs, James D.'
'Chirinos, Juan J.'
'Saini, Prabhjot K.'
'Malinowski, Robert'
'Ho, Sarah K. Y.'
'Young, Craig T.'
'McGuinness, David S.'
'White, Andrew J. P.'
'Elsegood, Mark R. J.'
'Britovsek, George J. P.'

_publ_section_title
;
 Alternating \a-Olefin Distributions via Single and Double Insertions in
 Chromium-Catalyzed Ethylene Oligomerization
;
_journal_issue 3
_journal_name_full Organometallics
_journal_page_first 510
_journal_paper_doi 10.1021/acs.organomet.6b00671
_journal_volume 36
_journal_year 2016
_chemical_formula_moiety 'C26 H27 Cl2 Cr N5 O, F6 Sb, 2(C4 H8 O)'
_chemical_formula_sum 'C34 H43 Cl2 Cr F6 N5 O3 Sb'
_chemical_formula_weight 928.38
_chemical_name_systematic
;
 ?
;
_space_group_crystal_system monoclinic
_space_group_IT_number 14
_space_group_name_Hall '-P 2yn'
_space_group_name_H-M_alt 'P 1 21/n 1'
_symmetry_space_group_name_Hall '-P 2yn'
_symmetry_space_group_name_H-M 'P 1 21/n 1'
_atom_sites_solution_hydrogens mixed
_audit_creation_method SHELXL
_cell_angle_alpha 90
_cell_angle_beta 106.353(3)
_cell_angle_gamma 90
_cell_formula_units_Z 4
_cell_length_a 12.9573(4)
_cell_length_b 14.0860(3)
_cell_length_c 21.3165(6)
_cell_measurement_reflns_used 13551
_cell_measurement_temperature 173
_cell_measurement_theta_max 32.3650
_cell_measurement_theta_min 4.4550
_cell_volume 3733.22(18)
_computing_cell_refinement 'CrysAlisPro, Agilent Technologies'
_computing_data_collection 'CrysAlisPro, Agilent Technologies'
_computing_data_reduction 'CrysAlisPro, Agilent Technologies'
_computing_molecular_graphics 'Bruker SHELXTL'
_computing_publication_material 'CIFTAB-2013 (Sheldrick, 2013)'
_computing_structure_refinement 'SHELXL-2013 (Sheldrick, 2013)'
_computing_structure_solution 'SHELXS-2013 (Sheldrick, 2013)'
_diffrn_ambient_temperature 173
_diffrn_detector_area_resol_mean 15.9863
_diffrn_measured_fraction_theta_full 0.996
_diffrn_measured_fraction_theta_max 0.921
_diffrn_measurement_device_type 'OD Xcalibur 3'
_diffrn_measurement_method 'omega scans'
_diffrn_radiation_type MoK\a
_diffrn_radiation_wavelength 0.71073
_diffrn_reflns_av_R_equivalents 0.0521
_diffrn_reflns_av_unetI/netI 0.0512
_diffrn_reflns_Laue_measured_fraction_full 0.996
_diffrn_reflns_Laue_measured_fraction_max 0.921
_diffrn_reflns_limit_h_max 19
_diffrn_reflns_limit_h_min -19
_diffrn_reflns_limit_k_max 20
_diffrn_reflns_limit_k_min -19
_diffrn_reflns_limit_l_max 32
_diffrn_reflns_limit_l_min -31
_diffrn_reflns_number 35871
_diffrn_reflns_point_group_measured_fraction_full 0.996
_diffrn_reflns_point_group_measured_fraction_max 0.921
_diffrn_reflns_theta_full 25.242
_diffrn_reflns_theta_max 32.887
_diffrn_reflns_theta_min 4.058
_diffrn_source 'Enhance (Mo) X-ray Source'
_exptl_absorpt_coefficient_mu 1.230
_exptl_absorpt_correction_T_max 0.907
_exptl_absorpt_correction_T_min 0.861
_exptl_absorpt_correction_type analytical
_exptl_absorpt_process_details
;
CrysAlisPro, Agilent Technologies,
Version 1.171.37.35 (release 13-08-2014 CrysAlis171 .NET)
(compiled Aug 13 2014,18:06:01)
Analytical numeric absorption correction using a multifaceted crystal
model based on expressions derived by R.C. Clark & J.S. Reid.
(Clark, R. C. & Reid, J. S. (1995). Acta Cryst. A51, 887-897)
Empirical absorption correction using spherical harmonics,
implemented in SCALE3 ABSPACK scaling algorithm.
;
_exptl_crystal_colour 'Pale green'
_exptl_crystal_density_diffrn 1.652
_exptl_crystal_description prisms
_exptl_crystal_F_000 1876
_exptl_crystal_size_max 0.17
_exptl_crystal_size_mid 0.11
_exptl_crystal_size_min 0.10
_refine_diff_density_max 2.054
_refine_diff_density_min -2.646
_refine_diff_density_rms 0.191
_refine_ls_extinction_method none
_refine_ls_goodness_of_fit_ref 1.063
_refine_ls_hydrogen_treatment mixed
_refine_ls_matrix_type full
_refine_ls_number_parameters 536
_refine_ls_number_reflns 12852
_refine_ls_number_restraints 1591
_refine_ls_restrained_S_all 1.051
_refine_ls_R_factor_all 0.1105
_refine_ls_R_factor_gt 0.0738
_refine_ls_shift/su_max 0.001
_refine_ls_shift/su_mean 0.000
_refine_ls_structure_factor_coef Fsqd
_refine_ls_weighting_details 'w=1/[\s^2^(Fo^2^)+(0.1348P)^2^] where P=(Fo^2^+2Fc^2^)/3'
_refine_ls_weighting_scheme calc
_refine_ls_wR_factor_gt 0.1857
_refine_ls_wR_factor_ref 0.2198
_reflns_Friedel_coverage 0.000
_reflns_number_gt 8366
_reflns_number_total 12852
_reflns_threshold_expression 'I > 2\s(I)'
_cod_data_source_file om6b00671_si_002.cif
_cod_data_source_block '[Cr(9)Cl2(thf)](SbF6)'
_cod_depositor_comments 'Adding full bibliography for 4086828--4086833.cif.'
_cod_original_cell_volume 3733.22(17)
_cod_database_code 4086833
_shelx_space_group_comment
;
The symmetry employed for this shelxl refinement is uniquely defined
by the following loop, which should always be used as a source of
symmetry information in preference to the above space-group names.
They are only intended as comments.
;
_shelxl_version_number 2013-4

loop_
_space_group_symop_operation_xyz
'x, y, z'
'-x+1/2, y+1/2, -z+1/2'
'-x, -y, -z'
'x-1/2, -y-1/2, z-1/2'

loop_
_atom_site_label
_atom_site_type_symbol
_atom_site_fract_x
_atom_site_fract_y
_atom_site_fract_z
_atom_site_U_iso_or_equiv
_atom_site_adp_type
_atom_site_occupancy
_atom_site_site_symmetry_order
_atom_site_calc_flag
_atom_site_refinement_flags_posn
_atom_site_refinement_flags_adp
_atom_site_refinement_flags_occupancy
_atom_site_disorder_assembly
_atom_site_disorder_group
Cr1 Cr 0.63888(4) 0.43755(4) 0.24702(3) 0.02673(14) Uani 1 1 d . . . . .
Cl1 Cl 0.78136(7) 0.53415(7) 0.29248(5) 0.0365(2) Uani 1 1 d . . . . .
Cl2 Cl 0.74516(8) 0.31920(7) 0.22921(5) 0.0391(2) Uani 1 1 d . . . . .
N1 N 0.4955(2) 0.3691(2) 0.20894(14) 0.0272(5) Uani 1 1 d . . . . .
C2 C 0.4550(3) 0.2788(3) 0.18855(17) 0.0291(6) Uani 1 1 d . . . . .
C3 C 0.5078(3) 0.1922(3) 0.18895(18) 0.0334(7) Uani 1 1 d . . . . .
H3A H 0.5840 0.1876 0.2028 0.040 Uiso 1 1 calc R U . . .
C4 C 0.4433(3) 0.1138(3) 0.1681(2) 0.0386(8) Uani 1 1 d . . . . .
H4A H 0.4764 0.0537 0.1677 0.046 Uiso 1 1 calc R U . . .
C5 C 0.3311(4) 0.1196(3) 0.1476(2) 0.0400(9) Uani 1 1 d . . . . .
H5A H 0.2902 0.0637 0.1337 0.048 Uiso 1 1 calc R U . . .
C6 C 0.2789(3) 0.2043(3) 0.1472(2) 0.0383(8) Uani 1 1 d . . . . .
H6A H 0.2027 0.2087 0.1334 0.046 Uiso 1 1 calc R U . . .
C7 C 0.3434(3) 0.2833(3) 0.16802(17) 0.0314(7) Uani 1 1 d . . . . .
N8 N 0.3168(3) 0.3768(2) 0.17503(16) 0.0334(6) Uani 1 1 d D . . . .
H8 H 0.2482(13) 0.397(3) 0.166(3) 0.065(17) Uiso 1 1 d D . . . .
C9 C 0.4091(3) 0.4241(2) 0.19963(16) 0.0282(6) Uani 1 1 d . . . . .
C10 C 0.4154(3) 0.5282(2) 0.20978(18) 0.0299(7) Uani 1 1 d . . . . .
H10A H 0.3613 0.5483 0.2319 0.036 Uiso 1 1 calc R U . . .
H10B H 0.3991 0.5608 0.1669 0.036 Uiso 1 1 calc R U . . .
N11 N 0.5257(2) 0.55604(19) 0.25058(13) 0.0261(5) Uani 1 1 d . . . . .
C12 C 0.5633(3) 0.6352(2) 0.21563(18) 0.0309(7) Uani 1 1 d . . . . .
H12A H 0.5066 0.6842 0.2018 0.037 Uiso 1 1 calc R U . . .
H12B H 0.6285 0.6652 0.2446 0.037 Uiso 1 1 calc R U . . .
C13 C 0.5872(3) 0.5926(3) 0.15806(17) 0.0310(7) Uani 1 1 d . . . . .
N14 N 0.5859(3) 0.6367(2) 0.10179(16) 0.0351(7) Uani 1 1 d D . . . .
H14 H 0.577(4) 0.6998(6) 0.097(3) 0.055(15) Uiso 1 1 d D . . . .
C15 C 0.6196(3) 0.5717(3) 0.06382(19) 0.0367(8) Uani 1 1 d . . . . .
C16 C 0.6361(4) 0.5786(4) 0.00215(19) 0.0452(10) Uani 1 1 d . . . . .
H16A H 0.6231 0.6360 -0.0222 0.054 Uiso 1 1 calc R U . . .
C17 C 0.6721(4) 0.4982(4) -0.0219(2) 0.0495(11) Uani 1 1 d . . . . .
H17A H 0.6842 0.5004 -0.0638 0.059 Uiso 1 1 calc R U . . .
C18 C 0.6911(4) 0.4145(4) 0.0133(2) 0.0488(11) Uani 1 1 d . . . . .
H18A H 0.7162 0.3608 -0.0051 0.059 Uiso 1 1 calc R U . . .
C19 C 0.6747(3) 0.4065(3) 0.0748(2) 0.0401(8) Uani 1 1 d . . . . .
H19A H 0.6866 0.3485 0.0985 0.048 Uiso 1 1 calc R U . . .
C20 C 0.6403(3) 0.4870(3) 0.09959(17) 0.0328(7) Uani 1 1 d . . . . .
N21 N 0.6192(2) 0.5035(2) 0.15931(15) 0.0313(6) Uani 1 1 d . . . . .
C22 C 0.5234(3) 0.5815(2) 0.31632(17) 0.0302(7) Uani 1 1 d . . . . .
C23 C 0.5768(3) 0.6607(3) 0.34882(19) 0.0378(8) Uani 1 1 d . . . . .
H23A H 0.6155 0.7015 0.3280 0.045 Uiso 1 1 calc R U . . .
C24 C 0.5730(4) 0.6795(3) 0.4121(2) 0.0434(9) Uani 1 1 d . . . . .
H24A H 0.6111 0.7326 0.4349 0.052 Uiso 1 1 calc R U . . .
C25 C 0.5152(4) 0.6230(3) 0.4422(2) 0.0437(9) Uani 1 1 d . . . . .
H25A H 0.5115 0.6380 0.4850 0.052 Uiso 1 1 calc R U . . .
C26 C 0.4623(4) 0.5441(3) 0.4101(2) 0.0421(9) Uani 1 1 d . . . . .
H26A H 0.4231 0.5042 0.4310 0.050 Uiso 1 1 calc R U . . .
C27 C 0.4665(3) 0.5234(3) 0.34753(18) 0.0347(7) Uani 1 1 d . . . . .
H27A H 0.4302 0.4690 0.3257 0.042 Uiso 1 1 calc R U . . .
O30 O 0.6439(2) 0.38305(18) 0.33739(12) 0.0314(5) Uani 1 1 d . . . . .
C31 C 0.6295(4) 0.2820(3) 0.3479(2) 0.0440(9) Uani 1 1 d . . . . .
H31A H 0.6838 0.2440 0.3342 0.053 Uiso 1 1 calc R U . . .
H31B H 0.5569 0.2610 0.3223 0.053 Uiso 1 1 calc R U . . .
C32 C 0.6428(6) 0.2700(4) 0.4185(3) 0.0686(17) Uani 1 1 d . . . . .
H32A H 0.6939 0.2178 0.4361 0.082 Uiso 1 1 calc R U . . .
H32B H 0.5729 0.2544 0.4262 0.082 Uiso 1 1 calc R U . . .
C33 C 0.6849(5) 0.3614(4) 0.4511(2) 0.0548(12) Uani 1 1 d . . . . .
H33A H 0.7496 0.3503 0.4882 0.066 Uiso 1 1 calc R U . . .
H33B H 0.6297 0.3933 0.4676 0.066 Uiso 1 1 calc R U . . .
C34 C 0.7123(3) 0.4205(3) 0.39932(19) 0.0393(8) Uani 1 1 d . . . . .
H34A H 0.6964 0.4884 0.4044 0.047 Uiso 1 1 calc R U . . .
H34B H 0.7893 0.4139 0.4016 0.047 Uiso 1 1 calc R U . . .
Sb1 Sb 0.26702(15) 0.25407(15) 0.35091(8) 0.0343(3) Uani 0.708(3) 1 d D U P A 1
F1 F 0.3004(4) 0.1253(3) 0.3520(2) 0.0569(11) Uani 0.708(3) 1 d D U P A 1
F2 F 0.1527(4) 0.2233(3) 0.3848(2) 0.0470(9) Uani 0.708(3) 1 d D U P A 1
F3 F 0.1735(4) 0.2379(3) 0.26785(19) 0.0499(9) Uani 0.708(3) 1 d D U P A 1
F4 F 0.3797(4) 0.2827(4) 0.3173(3) 0.0639(13) Uani 0.708(3) 1 d D U P A 1
F5 F 0.3560(4) 0.2652(4) 0.4361(2) 0.0659(12) Uani 0.708(3) 1 d D U P A 1
F6 F 0.2311(4) 0.3809(3) 0.3515(2) 0.0631(11) Uani 0.708(3) 1 d D U P A 1
Sb1' Sb 0.2794(6) 0.2559(5) 0.3567(3) 0.0367(11) Uiso 0.220(3) 1 d D U P B 2
F1' F 0.3020(11) 0.1360(7) 0.3242(6) 0.051(3) Uiso 0.220(3) 1 d D U P B 2
F2' F 0.1775(10) 0.2048(10) 0.3916(7) 0.054(3) Uiso 0.220(3) 1 d D U P B 2
F3' F 0.1737(10) 0.2777(9) 0.2786(5) 0.057(3) Uiso 0.220(3) 1 d D U P B 2
F4' F 0.3816(11) 0.3050(10) 0.3192(8) 0.058(3) Uiso 0.220(3) 1 d D U P B 2
F5' F 0.3850(10) 0.2293(9) 0.4335(5) 0.057(3) Uiso 0.220(3) 1 d D U P B 2
F6' F 0.2603(10) 0.3745(7) 0.3861(6) 0.056(3) Uiso 0.220(3) 1 d D U P B 2
Sb1" Sb 0.2928(8) 0.2413(6) 0.3615(5) 0.0385(18) Uiso 0.072(2) 1 d D U P C 3
F1" F 0.284(2) 0.1143(10) 0.3810(14) 0.054(3) Uiso 0.072(2) 1 d D U P C 3
F2" F 0.225(2) 0.2724(19) 0.4252(11) 0.059(3) Uiso 0.072(2) 1 d D U P C 3
F3" F 0.1603(14) 0.2350(19) 0.2996(11) 0.055(3) Uiso 0.072(2) 1 d D U P C 3
F4" F 0.362(2) 0.212(2) 0.2996(11) 0.057(3) Uiso 0.072(2) 1 d D U P C 3
F5" F 0.4257(14) 0.2500(18) 0.4238(11) 0.053(3) Uiso 0.072(2) 1 d D U P C 3
F6" F 0.301(2) 0.3697(10) 0.3430(13) 0.056(3) Uiso 0.072(2) 1 d D U P C 3
O40 O 0.1048(3) 0.4181(3) 0.14708(17) 0.0528(8) Uani 1 1 d . . . . .
C41 C 0.0551(6) 0.4436(6) 0.1959(3) 0.085(2) Uani 1 1 d . . . . .
H41A H 0.1042 0.4834 0.2297 0.102 Uiso 1 1 calc R U . . .
H41B H 0.0369 0.3860 0.2172 0.102 Uiso 1 1 calc R U . . .
C42 C -0.0417(6) 0.4960(8) 0.1643(4) 0.124(4) Uani 1 1 d . . . . .
H42A H -0.1062 0.4580 0.1637 0.148 Uiso 1 1 calc R U . . .
H42B H -0.0443 0.5561 0.1879 0.148 Uiso 1 1 calc R U . . .
C43 C -0.0383(5) 0.5153(5) 0.0984(4) 0.084(2) Uani 1 1 d . . . . .
H43A H -0.0185 0.5824 0.0943 0.101 Uiso 1 1 calc R U . . .
H43B H -0.1096 0.5034 0.0671 0.101 Uiso 1 1 calc R U . . .
C44 C 0.0419(5) 0.4523(5) 0.0852(3) 0.0637(14) Uani 1 1 d . . . . .
H44A H 0.0068 0.3989 0.0570 0.076 Uiso 1 1 calc R U . . .
H44B H 0.0877 0.4872 0.0628 0.076 Uiso 1 1 calc R U . . .
O50 O 0.5287(3) 0.8148(2) 0.05111(14) 0.0427(6) Uani 1 1 d . . . . .
C51 C 0.4819(4) 0.8141(4) -0.0180(2) 0.0515(11) Uani 1 1 d . . . . .
H51A H 0.4761 0.7482 -0.0349 0.062 Uiso 1 1 calc R U . . .
H51B H 0.5265 0.8513 -0.0400 0.062 Uiso 1 1 calc R U . . .
C52 C 0.3738(5) 0.8572(4) -0.0302(3) 0.0717(18) Uani 1 1 d . . . . .
H52A H 0.3192 0.8081 -0.0300 0.086 Uiso 1 1 calc R U . . .
H52B H 0.3529 0.8903 -0.0729 0.086 Uiso 1 1 calc R U . . .
C53 C 0.3838(5) 0.9255(4) 0.0243(3) 0.0622(14) Uani 1 1 d . . . . .
H53A H 0.3179 0.9255 0.0391 0.075 Uiso 1 1 calc R U . . .
H53B H 0.3965 0.9907 0.0107 0.075 Uiso 1 1 calc R U . . .
C54 C 0.4790(4) 0.8905(4) 0.0775(2) 0.0500(10) Uani 1 1 d . . . . .
H54A H 0.5310 0.9428 0.0929 0.060 Uiso 1 1 calc R U . . .
H54B H 0.4553 0.8671 0.1150 0.060 Uiso 1 1 calc R U . . .

loop_
_atom_site_aniso_label
_atom_site_aniso_U_11
_atom_site_aniso_U_22
_atom_site_aniso_U_33
_atom_site_aniso_U_23
_atom_site_aniso_U_13
_atom_site_aniso_U_12
Cr1 0.0240(2) 0.0250(3) 0.0297(3) 0.00064(19) 0.0052(2) 0.00090(19)
Cl1 0.0298(4) 0.0348(4) 0.0415(5) 0.0024(3) 0.0043(3) -0.0060(3)
Cl2 0.0356(4) 0.0335(4) 0.0508(5) 0.0025(4) 0.0164(4) 0.0080(3)
N1 0.0260(13) 0.0253(13) 0.0286(14) -0.0033(10) 0.0046(11) -0.0005(10)
C2 0.0293(16) 0.0274(15) 0.0294(16) -0.0025(12) 0.0061(13) -0.0019(13)
C3 0.0347(17) 0.0306(16) 0.0356(18) -0.0042(14) 0.0108(14) 0.0012(14)
C4 0.045(2) 0.0311(17) 0.039(2) -0.0040(15) 0.0097(17) -0.0007(16)
C5 0.044(2) 0.0330(18) 0.040(2) -0.0070(15) 0.0065(17) -0.0086(16)
C6 0.0326(18) 0.039(2) 0.041(2) -0.0082(16) 0.0065(15) -0.0084(16)
C7 0.0304(16) 0.0325(16) 0.0283(16) -0.0029(13) 0.0033(13) -0.0006(14)
N8 0.0284(14) 0.0321(15) 0.0349(16) -0.0034(12) 0.0013(12) 0.0003(12)
C9 0.0267(15) 0.0291(15) 0.0261(15) -0.0017(12) 0.0030(12) 0.0000(12)
C10 0.0249(15) 0.0284(15) 0.0329(17) -0.0017(13) 0.0023(13) 0.0014(12)
N11 0.0246(12) 0.0241(12) 0.0271(13) -0.0016(10) 0.0035(10) -0.0008(10)
C12 0.0313(16) 0.0254(15) 0.0346(17) 0.0012(13) 0.0070(13) 0.0005(13)
C13 0.0299(16) 0.0311(16) 0.0288(16) 0.0036(13) 0.0030(13) -0.0026(13)
N14 0.0397(17) 0.0318(15) 0.0323(15) 0.0052(12) 0.0077(13) -0.0011(13)
C15 0.0358(18) 0.0402(19) 0.0322(18) -0.0005(15) 0.0067(15) -0.0040(15)
C16 0.046(2) 0.060(3) 0.0259(17) 0.0045(17) 0.0046(16) -0.002(2)
C17 0.052(3) 0.064(3) 0.0307(19) -0.0093(19) 0.0079(18) -0.007(2)
C18 0.056(3) 0.057(3) 0.033(2) -0.0120(18) 0.0115(19) 0.002(2)
C19 0.043(2) 0.043(2) 0.0326(19) -0.0058(15) 0.0091(16) -0.0026(17)
C20 0.0313(16) 0.0378(18) 0.0264(16) -0.0017(13) 0.0032(13) -0.0030(14)
N21 0.0333(15) 0.0305(14) 0.0301(15) -0.0002(11) 0.0086(12) -0.0011(12)
C22 0.0285(16) 0.0289(16) 0.0304(16) -0.0008(12) 0.0038(13) 0.0033(12)
C23 0.040(2) 0.0353(18) 0.0373(19) -0.0070(15) 0.0096(16) -0.0043(15)
C24 0.047(2) 0.041(2) 0.038(2) -0.0125(16) 0.0064(17) -0.0072(18)
C25 0.043(2) 0.054(2) 0.0322(19) -0.0046(17) 0.0076(16) 0.0032(19)
C26 0.040(2) 0.049(2) 0.038(2) 0.0027(17) 0.0119(17) 0.0014(18)
C27 0.0356(18) 0.0350(18) 0.0321(18) 0.0029(14) 0.0074(14) 0.0019(15)
O30 0.0280(11) 0.0324(12) 0.0313(12) 0.0014(10) 0.0046(10) -0.0010(10)
C31 0.052(2) 0.0332(18) 0.048(2) 0.0059(17) 0.016(2) -0.0060(18)
C32 0.099(5) 0.054(3) 0.043(3) 0.013(2) 0.003(3) -0.013(3)
C33 0.073(3) 0.054(3) 0.037(2) 0.0033(19) 0.014(2) -0.011(3)
C34 0.0357(19) 0.043(2) 0.0327(18) 0.0005(15) -0.0005(15) -0.0048(16)
Sb1 0.0361(5) 0.0361(4) 0.0290(4) -0.0028(2) 0.0066(3) -0.0069(4)
F1 0.051(2) 0.0447(19) 0.068(3) 0.0010(18) 0.005(2) 0.0066(17)
F2 0.047(2) 0.053(2) 0.046(2) 0.0014(17) 0.0207(17) -0.0055(18)
F3 0.054(2) 0.060(2) 0.0307(17) -0.0018(15) 0.0034(15) -0.0052(18)
F4 0.057(2) 0.080(3) 0.064(2) -0.009(2) 0.0311(19) -0.017(2)
F5 0.058(2) 0.085(3) 0.044(2) -0.015(2) -0.0013(19) -0.012(2)
F6 0.079(3) 0.0366(18) 0.073(3) -0.0028(18) 0.021(2) -0.0046(19)
O40 0.0352(15) 0.063(2) 0.056(2) 0.0055(16) 0.0070(14) 0.0121(14)
C41 0.080(4) 0.118(6) 0.062(4) 0.022(4) 0.026(3) 0.024(4)
C42 0.074(5) 0.221(12) 0.069(5) -0.012(6) 0.010(4) 0.075(6)
C43 0.049(3) 0.086(5) 0.101(5) 0.015(4) -0.005(3) 0.019(3)
C44 0.056(3) 0.080(4) 0.049(3) 0.000(3) 0.003(2) -0.001(3)
O50 0.0491(16) 0.0404(15) 0.0368(14) 0.0027(12) 0.0091(13) 0.0026(13)
C51 0.064(3) 0.047(2) 0.039(2) 0.0013(18) 0.007(2) 0.000(2)
C52 0.068(4) 0.061(3) 0.067(4) -0.006(3) -0.013(3) 0.019(3)
C53 0.064(3) 0.062(3) 0.063(3) 0.015(3) 0.021(3) 0.018(3)
C54 0.047(2) 0.052(3) 0.052(3) -0.008(2) 0.016(2) -0.002(2)

loop_
_atom_type_symbol
_atom_type_description
_atom_type_scat_dispersion_real
_atom_type_scat_dispersion_imag
_atom_type_scat_source
C C 0.0033 0.0016 'International Tables Vol C Tables 4.2.6.8 and 6.1.1.4'
H H 0.0000 0.0000 'International Tables Vol C Tables 4.2.6.8 and 6.1.1.4'
N N 0.0061 0.0033 'International Tables Vol C Tables 4.2.6.8 and 6.1.1.4'
O O 0.0106 0.0060 'International Tables Vol C Tables 4.2.6.8 and 6.1.1.4'
F F 0.0171 0.0103 'International Tables Vol C Tables 4.2.6.8 and 6.1.1.4'
Cl Cl 0.1484 0.1585 'International Tables Vol C Tables 4.2.6.8 and 6.1.1.4'
Cr Cr 0.3209 0.6236 'International Tables Vol C Tables 4.2.6.8 and 6.1.1.4'
Sb Sb -0.5866 1.5461 'International Tables Vol C Tables 4.2.6.8 and 6.1.1.4'

loop_
_geom_angle_atom_site_label_1
_geom_angle_atom_site_label_2
_geom_angle_atom_site_label_3
_geom_angle
N21 Cr1 N1 89.20(12)
N21 Cr1 O30 172.55(12)
N1 Cr1 O30 88.95(11)
N21 Cr1 N11 77.13(11)
N1 Cr1 N11 80.44(11)
O30 Cr1 N11 95.44(10)
N21 Cr1 Cl2 96.13(9)
N1 Cr1 Cl2 96.55(8)
O30 Cr1 Cl2 91.25(8)
N11 Cr1 Cl2 172.59(8)
N21 Cr1 Cl1 89.70(9)
N1 Cr1 Cl1 170.42(9)
O30 Cr1 Cl1 90.93(8)
N11 Cr1 Cl1 90.04(8)
Cl2 Cr1 Cl1 93.03(4)
C9 N1 C2 105.0(3)
C9 N1 Cr1 114.6(2)
C2 N1 Cr1 140.4(2)
C7 C2 C3 120.4(3)
C7 C2 N1 108.8(3)
C3 C2 N1 130.8(3)
C4 C3 C2 116.5(4)
C3 C4 C5 122.4(4)
C6 C5 C4 121.4(4)
C5 C6 C7 116.4(4)
N8 C7 C6 130.8(4)
N8 C7 C2 106.2(3)
C6 C7 C2 122.9(4)
C9 N8 C7 107.1(3)
N1 C9 N8 112.9(3)
N1 C9 C10 123.1(3)
N8 C9 C10 123.8(3)
C9 C10 N11 110.3(3)
C22 N11 C12 113.1(3)
C22 N11 C10 110.4(3)
C12 N11 C10 107.2(3)
C22 N11 Cr1 114.0(2)
C12 N11 Cr1 103.3(2)
C10 N11 Cr1 108.16(19)
C13 C12 N11 106.6(3)
N21 C13 N14 112.4(3)
N21 C13 C12 120.6(3)
N14 C13 C12 126.9(3)
C13 N14 C15 107.0(3)
N14 C15 C16 132.0(4)
N14 C15 C20 106.9(3)
C16 C15 C20 121.1(4)
C17 C16 C15 116.8(4)
C16 C17 C18 121.8(4)
C17 C18 C19 122.0(4)
C20 C19 C18 116.6(4)
C19 C20 N21 131.0(4)
C19 C20 C15 121.7(4)
N21 C20 C15 107.4(3)
C13 N21 C20 106.4(3)
C13 N21 Cr1 114.2(2)
C20 N21 Cr1 139.0(3)
C27 C22 C23 119.4(4)
C27 C22 N11 118.2(3)
C23 C22 N11 122.4(3)
C24 C23 C22 119.2(4)
C25 C24 C23 121.2(4)
C24 C25 C26 119.6(4)
C27 C26 C25 120.0(4)
C26 C27 C22 120.5(4)
C31 O30 C34 106.5(3)
C31 O30 Cr1 122.3(2)
C34 O30 Cr1 124.1(2)
O30 C31 C32 106.5(4)
C31 C32 C33 107.4(4)
C32 C33 C34 105.5(4)
O30 C34 C33 104.7(3)
F4 Sb1 F6 91.1(2)
F4 Sb1 F3 91.8(2)
F6 Sb1 F3 91.6(2)
F4 Sb1 F5 91.1(2)
F6 Sb1 F5 90.0(2)
F3 Sb1 F5 176.6(2)
F4 Sb1 F1 90.7(3)
F6 Sb1 F1 178.1(2)
F3 Sb1 F1 88.8(2)
F5 Sb1 F1 89.6(2)
F4 Sb1 F2 179.3(3)
F6 Sb1 F2 89.6(2)
F3 Sb1 F2 88.0(2)
F5 Sb1 F2 89.0(2)
F1 Sb1 F2 88.6(2)
F6' Sb1' F2' 92.2(5)
F6' Sb1' F5' 91.2(5)
F2' Sb1' F5' 89.9(5)
F6' Sb1' F3' 91.1(5)
F2' Sb1' F3' 89.7(5)
F5' Sb1' F3' 177.7(6)
F6' Sb1' F4' 89.3(5)
F2' Sb1' F4' 178.2(7)
F5' Sb1' F4' 91.0(6)
F3' Sb1' F4' 89.3(6)
F6' Sb1' F1' 177.6(6)
F2' Sb1' F1' 90.1(5)
F5' Sb1' F1' 89.5(5)
F3' Sb1' F1' 88.3(5)
F4' Sb1' F1' 88.4(5)
F4" Sb1" F1" 90.8(6)
F4" Sb1" F3" 91.1(7)
F1" Sb1" F3" 90.6(7)
F4" Sb1" F5" 89.3(6)
F1" Sb1" F5" 90.4(6)
F3" Sb1" F5" 179.0(8)
F4" Sb1" F6" 90.1(6)
F1" Sb1" F6" 179.1(8)
F3" Sb1" F6" 89.5(6)
F5" Sb1" F6" 89.5(6)
F4" Sb1" F2" 178.9(8)
F1" Sb1" F2" 89.6(6)
F3" Sb1" F2" 89.9(6)
F5" Sb1" F2" 89.6(6)
F6" Sb1" F2" 89.5(6)
C41 O40 C44 109.6(4)
O40 C41 C42 107.5(5)
C43 C42 C41 106.9(6)
C42 C43 C44 107.0(5)
O40 C44 C43 106.3(5)
C51 O50 C54 107.6(3)
O50 C51 C52 106.5(4)
C51 C52 C53 105.0(5)
C52 C53 C54 104.5(4)
O50 C54 C53 108.1(4)

loop_
_geom_bond_atom_site_label_1
_geom_bond_atom_site_label_2
_geom_bond_distance
Cr1 N21 2.039(3)
Cr1 N1 2.047(3)
Cr1 O30 2.058(3)
Cr1 N11 2.237(3)
Cr1 Cl2 2.2614(10)
Cr1 Cl1 2.2784(10)
N1 C9 1.329(4)
N1 C2 1.398(4)
C2 C7 1.389(5)
C2 C3 1.396(5)
C3 C4 1.381(5)
C4 C5 1.397(6)
C5 C6 1.370(6)
C6 C7 1.388(5)
C7 N8 1.379(5)
N8 C9 1.341(5)
C9 C10 1.481(5)
C10 N11 1.500(4)
N11 C22 1.455(4)
N11 C12 1.497(4)
C12 C13 1.475(5)
C13 N21 1.320(5)
C13 N14 1.346(5)
N14 C15 1.372(5)
C15 C16 1.393(6)
C15 C20 1.400(5)
C16 C17 1.377(7)
C17 C18 1.381(7)
C18 C19 1.391(6)
C19 C20 1.377(5)
C20 N21 1.394(5)
C22 C27 1.390(5)
C22 C23 1.390(5)
C23 C24 1.389(6)
C24 C25 1.370(6)
C25 C26 1.382(6)
C26 C27 1.381(6)
O30 C31 1.462(5)
O30 C34 1.465(4)
C31 C32 1.475(7)
C32 C33 1.491(7)
C33 C34 1.502(6)
Sb1 F4 1.842(4)
Sb1 F6 1.847(4)
Sb1 F3 1.856(4)
Sb1 F5 1.863(4)
Sb1 F1 1.864(4)
Sb1 F2 1.873(4)
Sb1' F6' 1.825(10)
Sb1' F2' 1.836(10)
Sb1' F5' 1.853(10)
Sb1' F3' 1.861(10)
Sb1' F4' 1.861(10)
Sb1' F1' 1.880(10)
Sb1" F4" 1.840(11)
Sb1" F1" 1.848(11)
Sb1" F3" 1.850(12)
Sb1" F5" 1.859(12)
Sb1" F6" 1.859(12)
Sb1" F2" 1.862(11)
O40 C41 1.416(7)
O40 C44 1.425(6)
C41 C42 1.448(9)
C42 C43 1.442(10)
C43 C44 1.453(9)
O50 C51 1.427(5)
O50 C54 1.440(6)
C51 C52 1.481(8)
C52 C53 1.486(8)
C53 C54 1.505(7)

loop_
_geom_hbond_atom_site_label_D
_geom_hbond_atom_site_label_H
_geom_hbond_atom_site_label_A
_geom_hbond_distance_DH
_geom_hbond_distance_HA
_geom_hbond_distance_DA
_geom_hbond_angle_DHA
N8 H8 O40 0.9000(10) 1.813(9) 2.706(4) 172(5)
N14 H14 O50 0.9000(11) 1.90(2) 2.749(4) 157(5)
